data_4504053
loop_
_publ_author_name
'Park, Hyunsoo'
'Krigsfeld, Gabriel'
'Parise, John B.'

_publ_section_title
;
 Solvothermal Synthesis and Structural Characterization of New
 Zn&#x2212;Triazole&#x2212;Sulfoisophthalate Frameworks
;
_journal_issue 4
_journal_name_full 'Crystal Growth &amp; Design'
_journal_page_first 736
_journal_paper_doi 10.1021/cg060741x
_journal_volume 7
_journal_year 2007
_chemical_formula_sum 'C48 H52 N16 Na2 O32.8 S4 Zn5'
_chemical_formula_weight 1878.75
_chemical_name_common 'Zinc Sodium Triazole Sulfoisophthalate'
_space_group_IT_number 2
_symmetry_cell_setting triclinic
_symmetry_Int_Tables_number 2
_symmetry_space_group_name_Hall '-P 1'
_symmetry_space_group_name_H-M 'P -1'
_atom_sites_solution_hydrogens geom
_atom_sites_solution_primary direct
_atom_sites_solution_secondary difmap
_audit_creation_method SHELXL-97
_cell_angle_alpha 89.83(3)
_cell_angle_beta 75.01(3)
_cell_angle_gamma 73.33(3)
_cell_formula_units_Z 1
_cell_length_a 9.7012(19)
_cell_length_b 12.442(3)
_cell_length_c 17.218(3)
_cell_measurement_reflns_used 999
_cell_measurement_temperature 100(2)
_cell_measurement_theta_max 19.66
_cell_measurement_theta_min 2.00
_cell_volume 1917.5(8)
_computing_cell_refinement 'Bruker SMART'
_computing_data_collection 'Bruker SMART'
_computing_data_reduction 'Bruker SAINT'
_computing_structure_refinement 'SHELXL-97 (Sheldrick, 1997)'
_computing_structure_solution 'SHELXS-97 (Sheldrick, 1990)'
_diffrn_ambient_temperature 100(2)
_diffrn_measured_fraction_theta_full 0.893
_diffrn_measured_fraction_theta_max 0.817
_diffrn_measurement_device_type 'Bruker SMART CCD'
_diffrn_measurement_method 'phi and omega scans'
_diffrn_radiation_monochromator graphite
_diffrn_radiation_probe x-ray
_diffrn_radiation_type synchrotron
_diffrn_radiation_wavelength 0.49594
_diffrn_reflns_av_R_equivalents 0.0417
_diffrn_reflns_av_sigmaI/netI 0.0478
_diffrn_reflns_limit_h_max 12
_diffrn_reflns_limit_h_min -13
_diffrn_reflns_limit_k_max 16
_diffrn_reflns_limit_k_min -16
_diffrn_reflns_limit_l_max 23
_diffrn_reflns_limit_l_min -22
_diffrn_reflns_number 22116
_diffrn_reflns_theta_full 19.66
_diffrn_reflns_theta_max 19.66
_diffrn_reflns_theta_min 2.00
_diffrn_source synchrotron
_diffrn_source_type 'APS 15-ID-C'
_exptl_absorpt_coefficient_mu 0.639
_exptl_absorpt_correction_T_max 0.981
_exptl_absorpt_correction_T_min 0.938
_exptl_absorpt_correction_type multi-scan
_exptl_absorpt_process_details 'SADABS (Sheldrick, 2000)'
_exptl_crystal_colour colourless
_exptl_crystal_density_diffrn 1.627
_exptl_crystal_density_method 'not measured'
_exptl_crystal_description needle
_exptl_crystal_F_000 950
_exptl_crystal_size_max 0.1
_exptl_crystal_size_mid 0.03
_exptl_crystal_size_min 0.03
_refine_diff_density_max 1.631
_refine_diff_density_min -0.870
_refine_diff_density_rms 0.230
_refine_ls_extinction_method none
_refine_ls_goodness_of_fit_ref 1.124
_refine_ls_hydrogen_treatment constr
_refine_ls_matrix_type full
_refine_ls_number_parameters 497
_refine_ls_number_reflns 8186
_refine_ls_number_restraints 0
_refine_ls_restrained_S_all 1.124
_refine_ls_R_factor_all 0.0513
_refine_ls_R_factor_gt 0.0476
_refine_ls_shift/su_max 0.001
_refine_ls_shift/su_mean 0.000
_refine_ls_structure_factor_coef Fsqd
_refine_ls_weighting_details 'calc w=1/[\s^2^(Fo^2^)+(0.0756P)^2^+2.6180P] where P=(Fo^2^+2Fc^2^)/3'
_refine_ls_weighting_scheme calc
_refine_ls_wR_factor_gt 0.1274
_refine_ls_wR_factor_ref 0.1296
_reflns_number_gt 7865
_reflns_number_total 8186
_reflns_threshold_expression >2sigma(I)
_cod_data_source_file cg060741xsi20061021_025917.cif
_cod_data_source_block structure2
_cod_original_cell_volume 1917.5(7)
_cod_database_code 4504053

loop_
_symmetry_equiv_pos_as_xyz
'x, y, z'
'-x, -y, -z'

loop_
_atom_site_label
_atom_site_type_symbol
_atom_site_fract_x
_atom_site_fract_y
_atom_site_fract_z
_atom_site_U_iso_or_equiv
_atom_site_adp_type
_atom_site_occupancy
_atom_site_symmetry_multiplicity
_atom_site_calc_flag
_atom_site_refinement_flags
Zn1 Zn 0.0000 1.0000 0.0000 0.00658(12) Uani 1 2 d S
Zn2 Zn 0.35164(4) 0.19291(3) 0.18370(2) 0.00710(10) Uani 1 1 d .
Zn3 Zn -0.03917(4) 0.88684(3) 0.19338(2) 0.00844(10) Uani 1 1 d .
Na1 Na -0.23335(17) 0.55549(12) 0.72571(9) 0.0146(3) Uani 1 1 d .
O1 O 0.0860(3) 0.8229(2) 0.00636(16) 0.0144(5) Uani 1 1 d .
O2 O 0.0379(3) 0.7458(2) 0.12300(15) 0.0154(5) Uani 1 1 d .
O3 O 0.4198(3) 0.2352(2) 0.03099(16) 0.0147(5) Uani 1 1 d .
O4 O 0.2942(3) 0.3452(2) 0.14291(15) 0.0134(5) Uani 1 1 d .
O5 O 0.3900(3) 0.4595(3) -0.24863(17) 0.0231(6) Uani 1 1 d .
O6 O 0.4842(3) 0.6149(2) -0.22997(16) 0.0157(5) Uani 1 1 d .
O7 O 0.6286(3) 0.4241(2) -0.21699(16) 0.0182(6) Uani 1 1 d .
O8 O 0.2064(6) 0.0440(4) 0.6347(2) 0.0717(18) Uani 1 1 d .
O9 O -0.0125(4) 0.8268(3) 0.29167(17) 0.0318(8) Uani 1 1 d .
O10 O 0.2472(3) 0.2544(2) 0.29619(14) 0.0123(5) Uani 1 1 d .
O11 O 0.3362(3) 0.0827(2) 0.33450(16) 0.0182(6) Uani 1 1 d .
O12 O -0.2222(4) 0.5272(3) 0.45998(19) 0.0355(8) Uani 1 1 d .
O13 O -0.2812(3) 0.5172(3) 0.60332(18) 0.0262(7) Uani 1 1 d .
O14 O -0.3521(4) 0.3975(3) 0.5210(2) 0.0346(8) Uani 1 1 d .
O21 O 0.8162(5) 0.6630(4) 0.2155(3) 0.0474(10) Uani 1 1 d .
O22 O 0.0203(4) 0.4721(3) 0.6913(2) 0.0339(8) Uani 1 1 d .
O23 O 0.2062(12) 0.8693(8) 0.5074(6) 0.042(2) Uani 0.39 1 d P
S1 S 0.48099(10) 0.50247(7) -0.20767(5) 0.01247(17) Uani 1 1 d .
S2 S -0.24484(11) 0.45716(9) 0.52622(5) 0.0186(2) Uani 1 1 d .
C1 C 0.6661(4) 0.0882(3) 0.0909(2) 0.0101(6) Uani 1 1 d .
H1 H 0.6468 0.1254 0.0449 0.012 Uiso 1 1 calc R
C2 C 0.6389(4) 0.0329(3) 0.2076(2) 0.0102(6) Uani 1 1 d .
H2 H 0.5962 0.0225 0.2622 0.012 Uiso 1 1 calc R
C3 C 0.1701(4) 1.0284(3) 0.1977(2) 0.0131(7) Uani 1 1 d .
H3 H 0.1800 1.0104 0.2500 0.016 Uiso 1 1 calc R
C4 C 0.1884(4) 1.0991(3) 0.0864(2) 0.0116(6) Uani 1 1 d .
H4 H 0.2147 1.1425 0.0426 0.014 Uiso 1 1 calc R
C5 C 0.3845(4) 0.5165(3) -0.1046(2) 0.0106(6) Uani 1 1 d .
C6 C 0.2852(4) 0.6198(3) -0.0702(2) 0.0117(6) Uani 1 1 d .
H6 H 0.2711 0.6830 -0.1016 0.014 Uiso 1 1 calc R
C7 C 0.2069(4) 0.6297(3) 0.0104(2) 0.0098(6) Uani 1 1 d .
C8 C 0.2291(4) 0.5362(3) 0.0555(2) 0.0111(6) Uani 1 1 d .
H8 H 0.1766 0.5431 0.1109 0.013 Uiso 1 1 calc R
C9 C 0.3285(4) 0.4318(3) 0.0198(2) 0.0108(6) Uani 1 1 d .
C10 C 0.4073(4) 0.4221(3) -0.0605(2) 0.0125(7) Uani 1 1 d .
H10 H 0.4758 0.3522 -0.0851 0.015 Uiso 1 1 calc R
C11 C 0.1018(4) 0.7425(3) 0.0489(2) 0.0108(6) Uani 1 1 d .
C12 C 0.3507(4) 0.3300(3) 0.0665(2) 0.0106(6) Uani 1 1 d .
C13 C -0.0746(4) 0.3474(3) 0.5155(2) 0.0138(7) Uani 1 1 d .
C14 C -0.0503(4) 0.2891(3) 0.5813(2) 0.0141(7) Uani 1 1 d .
H14 H -0.1180 0.3129 0.6331 0.017 Uiso 1 1 calc R
C15 C 0.0746(4) 0.1945(3) 0.5713(2) 0.0157(7) Uani 1 1 d .
C16 C 0.1731(4) 0.1597(3) 0.4955(2) 0.0146(7) Uani 1 1 d .
H16 H 0.2562 0.0941 0.4884 0.018 Uiso 1 1 calc R
C17 C 0.1501(4) 0.2207(3) 0.4302(2) 0.0112(6) Uani 1 1 d .
C18 C 0.0253(4) 0.3161(3) 0.4408(2) 0.0113(6) Uani 1 1 d .
H18 H 0.0100 0.3589 0.3964 0.014 Uiso 1 1 calc R
C19 C 0.1024(5) 0.1297(3) 0.6423(2) 0.0206(8) Uani 1 1 d .
C20 C 0.2533(4) 0.1817(3) 0.3483(2) 0.0103(6) Uani 1 1 d .
C21 C 0.5520(6) 0.2481(4) 0.3869(4) 0.0393(12) Uani 1 1 d .
H21A H 0.5422 0.2177 0.3369 0.059 Uiso 1 1 calc R
H21B H 0.4527 0.2791 0.4245 0.059 Uiso 1 1 calc R
H21C H 0.6129 0.1880 0.4114 0.059 Uiso 1 1 calc R
C22 C 0.7785(6) 0.2969(6) 0.3163(3) 0.0442(13) Uani 1 1 d .
H22A H 0.8401 0.2403 0.3428 0.066 Uiso 1 1 calc R
H22B H 0.8199 0.3604 0.3061 0.066 Uiso 1 1 calc R
H22C H 0.7777 0.2634 0.2650 0.066 Uiso 1 1 calc R
C23 C 0.6178(9) 0.1891(5) 0.6873(5) 0.0607(18) Uani 1 1 d .
H23A H 0.5509 0.1631 0.7311 0.091 Uiso 1 1 calc R
H23B H 0.6780 0.2252 0.7097 0.091 Uiso 1 1 calc R
H23C H 0.6839 0.1247 0.6500 0.091 Uiso 1 1 calc R
C24 C 0.4245(8) 0.2282(6) 0.6135(4) 0.0540(16) Uani 1 1 d .
H24A H 0.4799 0.1580 0.5798 0.081 Uiso 1 1 calc R
H24B H 0.3749 0.2838 0.5814 0.081 Uiso 1 1 calc R
H24C H 0.3494 0.2138 0.6592 0.081 Uiso 1 1 calc R
N1 N 0.5639(3) 0.1007(2) 0.16155(17) 0.0094(5) Uani 1 1 d .
N2 N -0.2027(3) 1.0183(2) 0.09174(17) 0.0101(5) Uani 1 1 d .
N3 N -0.2211(3) 0.9826(2) 0.16763(17) 0.0086(5) Uani 1 1 d .
N4 N 0.2305(3) 0.1009(2) 0.15449(18) 0.0119(6) Uani 1 1 d .
N5 N 0.0948(3) 0.9845(2) 0.15898(18) 0.0113(6) Uani 1 1 d .
N6 N 0.1067(3) 1.0308(2) 0.08649(17) 0.0102(5) Uani 1 1 d .
N11 N 0.6239(5) 0.3372(3) 0.3691(2) 0.0286(8) Uani 1 1 d .
H11A H 0.6254 0.3694 0.4168 0.034 Uiso 1 1 calc R
H11B H 0.5677 0.3922 0.3445 0.034 Uiso 1 1 calc R
N12 N 0.5279(6) 0.2713(4) 0.6433(3) 0.0462(12) Uani 1 1 d .
H12A H 0.4743 0.3349 0.6771 0.055 Uiso 1 1 calc R
H12B H 0.5916 0.2917 0.6003 0.055 Uiso 1 1 calc R

loop_
_atom_site_aniso_label
_atom_site_aniso_U_11
_atom_site_aniso_U_22
_atom_site_aniso_U_33
_atom_site_aniso_U_23
_atom_site_aniso_U_13
_atom_site_aniso_U_12
Zn1 0.0061(2) 0.0077(2) 0.0044(2) 0.00088(18) -0.00119(19) 0.00015(19)
Zn2 0.00682(19) 0.00714(17) 0.00529(18) 0.00038(13) -0.00090(14) 0.00044(14)
Zn3 0.00896(19) 0.00892(18) 0.00500(18) 0.00216(13) -0.00128(14) 0.00053(14)
Na1 0.0163(7) 0.0125(7) 0.0118(7) 0.0000(5) -0.0007(6) -0.0024(6)
O1 0.0165(13) 0.0076(11) 0.0141(12) 0.0022(9) -0.0020(10) 0.0023(9)
O2 0.0185(13) 0.0110(11) 0.0105(12) -0.0007(9) 0.0023(10) -0.0005(10)
O3 0.0167(13) 0.0083(11) 0.0158(13) 0.0018(9) -0.0042(10) 0.0013(9)
O4 0.0179(13) 0.0119(11) 0.0097(12) 0.0045(9) -0.0047(10) -0.0024(10)
O5 0.0290(16) 0.0314(16) 0.0133(13) 0.0013(11) -0.0056(12) -0.0160(13)
O6 0.0167(13) 0.0151(12) 0.0115(12) 0.0044(10) 0.0002(10) -0.0027(10)
O7 0.0182(14) 0.0145(12) 0.0137(13) 0.0006(10) 0.0031(10) 0.0011(10)
O8 0.080(3) 0.061(3) 0.0202(18) 0.0219(18) 0.0081(19) 0.042(2)
O9 0.0346(18) 0.0368(18) 0.0077(13) 0.0077(12) -0.0020(12) 0.0109(14)
O10 0.0156(13) 0.0126(11) 0.0051(11) 0.0014(9) 0.0016(9) -0.0026(10)
O11 0.0169(14) 0.0159(13) 0.0139(13) 0.0022(10) 0.0020(10) 0.0019(10)
O12 0.0277(18) 0.0388(19) 0.0199(16) 0.0093(14) 0.0010(13) 0.0146(14)
O13 0.0225(16) 0.0295(16) 0.0155(14) -0.0072(12) -0.0035(12) 0.0078(12)
O14 0.0183(16) 0.053(2) 0.0334(19) -0.0009(16) -0.0118(14) -0.0069(15)
O21 0.048(2) 0.058(3) 0.045(2) 0.0146(19) -0.0111(19) -0.031(2)
O22 0.0227(17) 0.044(2) 0.0285(18) -0.0014(15) -0.0037(14) -0.0019(14)
O23 0.048(6) 0.038(5) 0.039(5) 0.000(4) -0.004(4) -0.017(4)
S1 0.0146(4) 0.0133(4) 0.0072(4) 0.0009(3) 0.0000(3) -0.0034(3)
S2 0.0130(4) 0.0269(5) 0.0087(4) -0.0014(3) -0.0022(3) 0.0044(4)
C1 0.0089(16) 0.0115(15) 0.0069(15) 0.0019(11) 0.0000(12) -0.0002(12)
C2 0.0096(16) 0.0117(15) 0.0069(15) 0.0016(12) -0.0002(12) -0.0013(12)
C3 0.0154(17) 0.0164(16) 0.0096(16) 0.0020(13) -0.0066(13) -0.0051(14)
C4 0.0144(17) 0.0124(15) 0.0082(15) 0.0028(12) -0.0032(13) -0.0041(13)
C5 0.0093(15) 0.0128(15) 0.0074(15) 0.0007(12) -0.0005(12) -0.0016(12)
C6 0.0134(17) 0.0103(15) 0.0110(16) 0.0032(12) -0.0035(13) -0.0026(13)
C7 0.0119(16) 0.0076(14) 0.0091(15) 0.0008(11) -0.0040(12) -0.0005(12)
C8 0.0123(16) 0.0103(15) 0.0094(15) 0.0007(12) -0.0032(12) -0.0010(12)
C9 0.0118(16) 0.0083(14) 0.0116(16) 0.0030(12) -0.0041(13) -0.0013(12)
C10 0.0141(17) 0.0100(15) 0.0111(16) -0.0008(12) -0.0024(13) -0.0008(13)
C11 0.0115(16) 0.0084(14) 0.0115(16) 0.0008(12) -0.0027(13) -0.0020(12)
C12 0.0094(16) 0.0128(15) 0.0091(15) 0.0031(12) -0.0026(12) -0.0023(12)
C13 0.0111(17) 0.0184(17) 0.0100(16) 0.0002(13) -0.0034(13) -0.0008(13)
C14 0.0140(17) 0.0194(17) 0.0074(15) 0.0008(13) -0.0018(13) -0.0035(14)
C15 0.0179(18) 0.0193(17) 0.0093(16) 0.0055(13) -0.0035(14) -0.0051(14)
C16 0.0129(17) 0.0163(17) 0.0097(16) 0.0025(13) -0.0008(13) 0.0013(13)
C17 0.0120(16) 0.0133(15) 0.0074(15) 0.0017(12) -0.0004(12) -0.0044(13)
C18 0.0107(16) 0.0149(16) 0.0076(15) 0.0030(12) -0.0027(12) -0.0026(13)
C19 0.022(2) 0.025(2) 0.0125(17) 0.0098(15) -0.0039(15) -0.0033(16)
C20 0.0100(16) 0.0140(15) 0.0083(15) 0.0031(12) -0.0033(12) -0.0048(12)
C21 0.035(3) 0.032(2) 0.052(3) -0.002(2) -0.016(2) -0.009(2)
C22 0.035(3) 0.069(4) 0.033(3) 0.009(3) -0.018(2) -0.015(3)
C23 0.070(5) 0.036(3) 0.075(5) 0.005(3) -0.023(4) -0.011(3)
C24 0.051(4) 0.056(4) 0.056(4) 0.002(3) -0.012(3) -0.018(3)
N1 0.0075(13) 0.0097(12) 0.0091(13) 0.0002(10) -0.0016(11) -0.0005(10)
N2 0.0089(14) 0.0134(13) 0.0062(13) 0.0027(10) -0.0011(10) -0.0014(11)
N3 0.0082(13) 0.0097(12) 0.0059(12) 0.0020(10) -0.0014(10) 0.0001(10)
N4 0.0126(14) 0.0136(14) 0.0104(14) 0.0019(11) -0.0043(11) -0.0040(11)
N5 0.0133(15) 0.0128(13) 0.0077(13) 0.0038(10) -0.0040(11) -0.0027(11)
N6 0.0112(14) 0.0131(13) 0.0062(13) 0.0030(10) -0.0032(11) -0.0025(11)
N11 0.034(2) 0.035(2) 0.0237(19) 0.0084(16) -0.0187(17) -0.0110(17)
N12 0.070(4) 0.034(2) 0.045(3) 0.009(2) -0.022(3) -0.026(2)

loop_
_atom_type_symbol
_atom_type_description
_atom_type_scat_dispersion_real
_atom_type_scat_dispersion_imag
_atom_type_scat_source
C C 0.0015 0.0009 'International Tables Vol C Tables 4.2.6.8 and 6.1.1.4'
H H 0.0000 0.0000 'International Tables Vol C Tables 4.2.6.8 and 6.1.1.4'
N N 0.0030 0.0019 'International Tables Vol C Tables 4.2.6.8 and 6.1.1.4'
O O 0.0056 0.0036 'International Tables Vol C Tables 4.2.6.8 and 6.1.1.4'
S S 0.0826 0.0763 'International Tables Vol C Tables 4.2.6.8 and 6.1.1.4'
Zn Zn 0.3242 0.9375 'International Tables Vol C Tables 4.2.6.8 and 6.1.1.4'
Na Na 0.0218 0.0150 'International Tables Vol C Tables 4.2.6.8 and 6.1.1.4'

loop_
_geom_angle_atom_site_label_1
_geom_angle_atom_site_label_2
_geom_angle_atom_site_label_3
_geom_angle
_geom_angle_site_symmetry_1
_geom_angle_site_symmetry_3
N6 Zn1 N6 180.0 . 2_575
N6 Zn1 N2 90.97(11) . .
N6 Zn1 N2 89.03(11) 2_575 .
N6 Zn1 N2 89.03(11) . 2_575
N6 Zn1 N2 90.97(11) 2_575 2_575
N2 Zn1 N2 180.0 . 2_575
N6 Zn1 O1 90.51(11) . .
N6 Zn1 O1 89.49(11) 2_575 .
N2 Zn1 O1 94.98(11) . .
N2 Zn1 O1 85.02(11) 2_575 .
N6 Zn1 O1 89.49(11) . 2_575
N6 Zn1 O1 90.51(11) 2_575 2_575
N2 Zn1 O1 85.02(11) . 2_575
N2 Zn1 O1 94.98(11) 2_575 2_575
O1 Zn1 O1 180.0 . 2_575
O10 Zn2 N1 117.18(12) . .
O10 Zn2 O4 91.52(11) . .
N1 Zn2 O4 121.49(12) . .
O10 Zn2 N4 105.32(12) . .
N1 Zn2 N4 109.85(12) . .
O4 Zn2 N4 109.42(11) . .
O10 Zn2 Na1 46.21(8) . 2_566
N1 Zn2 Na1 121.62(9) . 2_566
O4 Zn2 Na1 48.09(8) . 2_566
N4 Zn2 Na1 128.14(9) . 2_566
O9 Zn3 O2 99.16(13) . .
O9 Zn3 N3 130.20(13) . .
O2 Zn3 N3 108.83(12) . .
O9 Zn3 N5 108.81(15) . .
O2 Zn3 N5 110.09(12) . .
N3 Zn3 N5 99.24(12) . .
O22 Na1 O13 99.17(13) . .
O22 Na1 O10 101.39(13) . 2_566
O13 Na1 O10 94.77(12) . 2_566
O22 Na1 O4 105.69(13) . 2_566
O13 Na1 O4 153.91(12) . 2_566
O10 Na1 O4 72.86(10) 2_566 2_566
O22 Na1 O7 112.01(13) . 1_456
O13 Na1 O7 86.59(12) . 1_456
O10 Na1 O7 145.94(11) 2_566 1_456
O4 Na1 O7 91.31(10) 2_566 1_456
O22 Na1 O6 170.36(13) . 1_456
O13 Na1 O6 80.46(11) . 1_456
O10 Na1 O6 88.22(10) 2_566 1_456
O4 Na1 O6 76.36(10) 2_566 1_456
O7 Na1 O6 58.37(9) 1_456 1_456
O22 Na1 S1 141.05(11) . 1_456
O13 Na1 S1 81.55(10) . 1_456
O10 Na1 S1 117.42(9) 2_566 1_456
O4 Na1 S1 84.04(8) 2_566 1_456
O7 Na1 S1 29.09(7) 1_456 1_456
O6 Na1 S1 29.31(6) 1_456 1_456
O22 Na1 Zn2 116.10(11) . 2_566
O13 Na1 Zn2 122.32(9) . 2_566
O10 Na1 Zn2 37.13(6) 2_566 2_566
O4 Na1 Zn2 37.72(6) 2_566 2_566
O7 Na1 Zn2 116.35(8) 1_456 2_566
O6 Na1 Zn2 71.42(8) 1_456 2_566
S1 Na1 Zn2 94.85(5) 1_456 2_566
C11 O1 Zn1 147.9(2) . .
C11 O2 Zn3 122.2(2) . .
C12 O4 Zn2 105.3(2) . .
C12 O4 Na1 154.0(2) . 2_566
Zn2 O4 Na1 94.19(10) . 2_566
S1 O6 Na1 92.44(13) . 1_654
S1 O7 Na1 95.80(14) . 1_654
C19 O9 Zn3 120.8(3) 2_566 .
C20 O10 Zn2 114.7(2) . .
C20 O10 Na1 144.2(2) . 2_566
Zn2 O10 Na1 96.66(11) . 2_566
S2 O13 Na1 153.44(19) . .
O7 S1 O6 113.26(17) . .
O7 S1 O5 112.75(18) . .
O6 S1 O5 111.50(17) . .
O7 S1 C5 107.51(17) . .
O6 S1 C5 106.44(16) . .
O5 S1 C5 104.72(17) . .
O7 S1 Na1 55.11(12) . 1_654
O6 S1 Na1 58.25(12) . 1_654
O5 S1 Na1 130.34(13) . 1_654
C5 S1 Na1 124.94(12) . 1_654
O13 S2 O12 112.8(2) . .
O13 S2 O14 112.7(2) . .
O12 S2 O14 111.6(2) . .
O13 S2 C13 107.70(17) . .
O12 S2 C13 107.72(19) . .
O14 S2 C13 103.77(19) . .
N2 C1 N1 112.7(3) 1_645 .
N3 C2 N1 111.9(3) 1_645 .
N5 C3 N4 112.1(3) . 1_565
N6 C4 N4 113.0(3) . 1_565
C6 C5 C10 121.9(3) . .
C6 C5 S1 119.5(3) . .
C10 C5 S1 118.6(3) . .
C7 C6 C5 119.3(3) . .
C6 C7 C8 119.6(3) . .
C6 C7 C11 119.6(3) . .
C8 C7 C11 120.8(3) . .
C7 C8 C9 120.7(3) . .
C10 C9 C8 119.8(3) . .
C10 C9 C12 118.8(3) . .
C8 C9 C12 121.4(3) . .
C9 C10 C5 118.8(3) . .
O1 C11 O2 125.6(3) . .
O1 C11 C7 118.4(3) . .
O2 C11 C7 116.0(3) . .
O3 C12 O4 122.8(3) . .
O3 C12 C9 120.2(3) . .
O4 C12 C9 117.0(3) . .
C18 C13 C14 120.6(3) . .
C18 C13 S2 119.8(3) . .
C14 C13 S2 119.4(3) . .
C13 C14 C15 119.7(3) . .
C16 C15 C14 120.0(3) . .
C16 C15 C19 119.6(3) . .
C14 C15 C19 120.3(3) . .
C17 C16 C15 119.8(3) . .
C16 C17 C18 119.8(3) . .
C16 C17 C20 120.0(3) . .
C18 C17 C20 120.2(3) . .
C13 C18 C17 119.9(3) . .
O8 C19 O9 124.3(4) . 2_566
O8 C19 C15 121.7(4) . .
O9 C19 C15 114.0(3) 2_566 .
O11 C20 O10 124.5(3) . .
O11 C20 C17 119.8(3) . .
O10 C20 C17 115.7(3) . .
C1 N1 C2 103.1(3) . .
C1 N1 Zn2 125.2(2) . .
C2 N1 Zn2 131.6(2) . .
C1 N2 N3 105.6(3) 1_465 .
C1 N2 Zn1 124.4(2) 1_465 .
N3 N2 Zn1 128.6(2) . .
C2 N3 N2 106.6(3) 1_465 .
C2 N3 Zn3 136.6(2) 1_465 .
N2 N3 Zn3 116.4(2) . .
C3 N4 C4 102.9(3) 1_545 1_545
C3 N4 Zn2 129.2(2) 1_545 .
C4 N4 Zn2 127.9(2) 1_545 .
C3 N5 N6 106.3(3) . .
C3 N5 Zn3 132.3(2) . .
N6 N5 Zn3 120.9(2) . .
C4 N6 N5 105.6(3) . .
C4 N6 Zn1 130.1(2) . .
N5 N6 Zn1 124.2(2) . .
C21 N11 C22 113.4(4) . .
C24 N12 C23 113.6(5) . .

loop_
_geom_bond_atom_site_label_1
_geom_bond_atom_site_label_2
_geom_bond_distance
_geom_bond_site_symmetry_2
Zn1 N6 2.113(3) .
Zn1 N6 2.113(3) 2_575
Zn1 N2 2.134(3) .
Zn1 N2 2.134(3) 2_575
Zn1 O1 2.135(2) .
Zn1 O1 2.135(2) 2_575
Zn2 O10 1.978(3) .
Zn2 N1 1.986(3) .
Zn2 O4 1.996(3) .
Zn2 N4 2.006(3) .
Zn2 Na1 3.2544(18) 2_566
Zn3 O9 1.897(3) .
Zn3 O2 1.974(3) .
Zn3 N3 1.982(3) .
Zn3 N5 2.004(3) .
Na1 O22 2.295(4) .
Na1 O13 2.350(3) .
Na1 O10 2.365(3) 2_566
Na1 O4 2.429(3) 2_566
Na1 O7 2.450(3) 1_456
Na1 O6 2.529(3) 1_456
Na1 S1 2.9715(19) 1_456
Na1 Zn2 3.2544(18) 2_566
O1 C11 1.235(4) .
O2 C11 1.262(4) .
O3 C12 1.247(4) .
O4 C12 1.279(4) .
O4 Na1 2.429(3) 2_566
O5 S1 1.469(3) .
O6 S1 1.456(3) .
O6 Na1 2.529(3) 1_654
O7 S1 1.452(3) .
O7 Na1 2.450(3) 1_654
O8 C19 1.220(5) .
O9 C19 1.251(5) 2_566
O10 C20 1.273(4) .
O10 Na1 2.365(3) 2_566
O11 C20 1.247(4) .
O12 S2 1.443(3) .
O13 S2 1.434(3) .
O14 S2 1.461(4) .
S1 C5 1.762(4) .
S1 Na1 2.9715(19) 1_654
S2 C13 1.782(4) .
C1 N2 1.323(4) 1_645
C1 N1 1.332(4) .
C2 N3 1.319(4) 1_645
C2 N1 1.345(4) .
C3 N5 1.328(4) .
C3 N4 1.336(5) 1_565
C4 N6 1.317(4) .
C4 N4 1.340(4) 1_565
C5 C6 1.389(5) .
C5 C10 1.393(5) .
C6 C7 1.385(5) .
C7 C8 1.393(5) .
C7 C11 1.511(5) .
C8 C9 1.405(5) .
C9 C10 1.381(5) .
C9 C12 1.491(5) .
C13 C18 1.373(5) .
C13 C14 1.378(5) .
C14 C15 1.399(5) .
C15 C16 1.387(5) .
C15 C19 1.503(5) .
C16 C17 1.384(5) .
C17 C18 1.403(5) .
C17 C20 1.491(5) .
C19 O9 1.251(5) 2_566
C21 N11 1.463(7) .
C22 N11 1.481(7) .
C23 N12 1.485(8) .
C24 N12 1.461(8) .
N2 C1 1.323(4) 1_465
N2 N3 1.363(4) .
N3 C2 1.319(4) 1_465
N4 C3 1.336(5) 1_545
N4 C4 1.340(4) 1_545
N5 N6 1.365(4) .
